data_9007579
loop_
_publ_author_name
'Guillermo, T. R.'
'Wuensch, B. J.'

_publ_section_title
;
 The crystal structure of getchellite, AsSbS3
;
_journal_name_full 'Acta Crystallographica, Section B'
_journal_page_first 2536
_journal_page_last 2541
_journal_paper_doi 10.1107/S0567740873006965
_journal_volume 29
_journal_year 1973
_chemical_formula_sum 'As S3 Sb'
_chemical_name_mineral Getchellite
_space_group_IT_number 14
_symmetry_space_group_name_Hall '-P 2yab'
_symmetry_space_group_name_H-M 'P 1 21/a 1'
_cell_angle_alpha 90
_cell_angle_beta 116.365
_cell_angle_gamma 90
_cell_length_a 11.8568
_cell_length_b 9.0152
_cell_length_c 10.1938
_cell_formula_units_Z 8
_cell_volume 976.290
_database_code_amcsd 0009491
_exptl_crystal_density_diffrn 3.985
_cod_original_formula_sum '(As Sb) S3'
_cod_database_code 9007579

loop_
_space_group_symop_operation_xyz
x,y,z
1/2+x,1/2-y,z
1/2-x,1/2+y,-z
-x,-y,-z

loop_
_atom_site_label
_atom_site_fract_x
_atom_site_fract_y
_atom_site_fract_z
_atom_site_occupancy
_atom_site_U_iso_or_equiv
As1 0.12240 0.35810 0.17480 0.48600 0.03711
Sb1 0.12240 0.35810 0.17480 0.51400 0.03711
As2 0.23060 0.72630 0.14290 0.75400 0.04129
Sb2 0.23060 0.72630 0.14290 0.24600 0.04129
As3 0.48490 0.43890 0.31730 0.41300 0.04040
Sb3 0.48490 0.43890 0.31730 0.58700 0.04040
As4 0.82460 0.52250 0.45930 0.34700 0.04091
Sb4 0.82460 0.52250 0.45930 0.65300 0.04091
S1 0.07100 0.61470 0.18050 1.00000 0.03217
S2 0.28300 0.34960 0.42690 1.00000 0.03204
S3 0.38610 0.75560 0.37490 1.00000 0.03863
S4 0.31790 0.51910 0.09130 1.00000 0.03952
S5 0.45060 0.18550 0.23860 1.00000 0.03483
S6 0.63990 0.49280 0.23190 1.00000 0.03242

loop_
_cod_related_entry_id
_cod_related_entry_database
_cod_related_entry_code
1 AMCSD 0009491
